data_4111491
loop_
_publ_author_name
'Joseph M. Mahoney'
'Kenneth A. Stucker'
'Hua Jiang'
'Ian Carmichael'
'Nicole R. Brinkmann'
'Alicia M. Beatty'
'Bruce C. Noll'
'Bradley D. Smith'

_publ_section_title
;
 Molecular Recognition of Trigonal Oxyanions Using a Ditopic Salt
 Receptor: Evidence for Anisotropic Shielding Surface around Nitrate Anion
;
_journal_name_full 'Journal of the American Chemical Society'
_journal_page_first 2922
_journal_page_last 2928
_journal_paper_doi 10.1021/ja0440295
_journal_volume 127
_journal_year 2005
_chemical_formula_sum 'C40 H54 K N5 O10'
_chemical_formula_weight 803.98
_chemical_name_systematic
; 
 ? 
;
_space_group_IT_number 14
_symmetry_cell_setting monoclinic
_symmetry_space_group_name_Hall '-P 2yn'
_symmetry_space_group_name_H-M 'P 1 21/n 1'
_atom_sites_solution_hydrogens geom
_atom_sites_solution_primary direct
_atom_sites_solution_secondary difmap
_audit_creation_method SHELXL-97
_cell_angle_alpha 90.00
_cell_angle_beta 98.8940(10)
_cell_angle_gamma 90.00
_cell_formula_units_Z 4
_cell_length_a 11.0352(5)
_cell_length_b 13.6633(6)
_cell_length_c 27.7361(13)
_cell_measurement_reflns_used 8348
_cell_measurement_temperature 100(2)
_cell_measurement_theta_max 28.18
_cell_measurement_theta_min 2.39
_cell_volume 4131.7(3)
_computing_cell_refinement 'Bruker SMART'
_computing_data_collection 'Bruker SMART'
_computing_data_reduction 'Bruker SHELXTL'
_computing_molecular_graphics 'Bruker SHELXTL'
_computing_publication_material 'Bruker SHELXTL'
_computing_structure_refinement 'SHELXL-97 (Sheldrick, 1997)'
_computing_structure_solution 'SHELXS-97 (Sheldrick, 1990)'
_diffrn_ambient_temperature 100(2)
_diffrn_measured_fraction_theta_full 1.000
_diffrn_measured_fraction_theta_max 1.000
_diffrn_measurement_device_type 'CCD area detector'
_diffrn_measurement_method 'phi and omega scans'
_diffrn_radiation_monochromator graphite
_diffrn_radiation_source 'fine-focus sealed tube'
_diffrn_radiation_type MoK\a
_diffrn_radiation_wavelength 0.71073
_diffrn_reflns_av_R_equivalents 0.0212
_diffrn_reflns_av_sigmaI/netI 0.0204
_diffrn_reflns_limit_h_max 13
_diffrn_reflns_limit_h_min -13
_diffrn_reflns_limit_k_max 16
_diffrn_reflns_limit_k_min -16
_diffrn_reflns_limit_l_max 32
_diffrn_reflns_limit_l_min -32
_diffrn_reflns_number 33305
_diffrn_reflns_theta_full 25.00
_diffrn_reflns_theta_max 25.00
_diffrn_reflns_theta_min 1.90
_exptl_absorpt_coefficient_mu 0.190
_exptl_absorpt_correction_T_max 1.0000
_exptl_absorpt_correction_T_min 0.9277
_exptl_absorpt_correction_type empirical
_exptl_absorpt_process_details SADABS
_exptl_crystal_colour colorless
_exptl_crystal_density_diffrn 1.292
_exptl_crystal_description rod
_exptl_crystal_F_000 1712
_exptl_crystal_size_max 0.32
_exptl_crystal_size_mid 0.15
_exptl_crystal_size_min 0.1
_refine_diff_density_max 0.592
_refine_diff_density_min -0.630
_refine_diff_density_rms 0.058
_refine_ls_extinction_method none
_refine_ls_goodness_of_fit_ref 1.068
_refine_ls_hydrogen_treatment mixed
_refine_ls_matrix_type full
_refine_ls_number_parameters 718
_refine_ls_number_reflns 7265
_refine_ls_number_restraints 0
_refine_ls_restrained_S_all 1.068
_refine_ls_R_factor_all 0.0893
_refine_ls_R_factor_gt 0.0813
_refine_ls_shift/su_max 0.043
_refine_ls_shift/su_mean 0.002
_refine_ls_structure_factor_coef Fsqd
_refine_ls_weighting_details 'calc w=1/[\s^2^(Fo^2^)+(0.1069P)^2^+5.0638P] where P=(Fo^2^+2Fc^2^)/3'
_refine_ls_weighting_scheme calc
_refine_ls_wR_factor_gt 0.2207
_refine_ls_wR_factor_ref 0.2283
_reflns_number_gt 6339
_reflns_number_total 7265
_reflns_threshold_expression >2sigma(I)
_cod_data_source_file ja0440295si20040930_061143.cif
_cod_data_source_block 1:KNO3(JA036402Z)
_cod_database_code 4111491

loop_
_symmetry_equiv_pos_as_xyz
'x, y, z'
'-x+1/2, y+1/2, -z+1/2'
'-x, -y, -z'
'x-1/2, -y-1/2, z-1/2'

loop_
_atom_site_label
_atom_site_type_symbol
_atom_site_fract_x
_atom_site_fract_y
_atom_site_fract_z
_atom_site_U_iso_or_equiv
_atom_site_adp_type
_atom_site_occupancy
_atom_site_symmetry_multiplicity
_atom_site_calc_flag
_atom_site_refinement_flags
_atom_site_disorder_assembly
_atom_site_disorder_group
K1 K 0.65748(8) 0.79873(6) 0.19285(4) 0.0658(3) Uani 1 1 d . A .
N1 N 0.9552(2) 0.8537(2) 0.25353(10) 0.0555(7) Uani 1 1 d . . .
N2 N 0.4279(3) 0.7483(3) 0.11778(13) 0.0790(11) Uani 1 1 d . A .
N3 N 0.7437(2) 0.77857(19) 0.40384(9) 0.0459(6) Uani 1 1 d . . .
H3 H 0.6923 0.7932 0.3793 0.055 Uiso 1 1 d R A .
N4 N 0.3453(2) 0.6562(2) 0.30155(10) 0.0530(7) Uani 1 1 d . . .
H4 H 0.4092 0.7020 0.3071 0.064 Uiso 1 1 d R . .
N31 N 0.5592(2) 0.83838(19) 0.29189(9) 0.0426(6) Uani 1 1 d . A .
O31 O 0.6004(3) 0.7648(2) 0.28683(11) 0.0751(8) Uani 1 1 d . A .
O32 O 0.5236(3) 0.8970(2) 0.25355(10) 0.0726(8) Uani 1 1 d . A .
O33 O 0.5618(4) 0.8745(3) 0.33264(14) 0.0706(10) Uani 0.70 1 d P A 1
O33A O 0.4476(14) 0.8433(8) 0.3166(5) 0.103(4) Uani 0.30 1 d P A 2
O1 O 0.8629(3) 0.6852(3) 0.19448(13) 0.0846(9) Uani 1 1 d . A .
O3 O 0.5737(3) 0.9385(2) 0.12724(10) 0.0707(7) Uani 1 1 d . A .
C8 C 0.4597(5) 0.9252(5) 0.09780(19) 0.0945(16) Uani 1 1 d . . .
H8A H 0.4551 0.9736 0.0725 0.113 Uiso 1 1 d R A .
H8B H 0.3988 0.9423 0.1176 0.113 Uiso 1 1 d R . .
C9 C 0.5889(4) 1.0319(3) 0.14876(19) 0.0782(12) Uani 1 1 d . . .
H9A H 0.5503 1.0335 0.1775 0.094 Uiso 1 1 d R A .
H9B H 0.5507 1.0805 0.1264 0.094 Uiso 1 1 d R . .
C10 C 0.7249(5) 1.0545(3) 0.1629(2) 0.0932(15) Uani 1 1 d . A .
H10A H 0.7373 1.1228 0.1702 0.112 Uiso 1 1 d R . .
H10B H 0.7677 1.0380 0.1364 0.112 Uiso 1 1 d R . .
C20 C 0.7044(4) 0.7394(3) 0.44341(13) 0.0669(11) Uani 1 1 d . A .
C21 C 0.5741(3) 0.7050(2) 0.43749(12) 0.0506(8) Uani 1 1 d . . .
C22 C 0.5067(3) 0.6835(2) 0.39241(11) 0.0440(7) Uani 1 1 d . . .
H22 H 0.5392 0.6921 0.3635 0.053 Uiso 1 1 d R . .
C23 C 0.3881(3) 0.6483(3) 0.38969(12) 0.0505(8) Uani 1 1 d . . .
C24 C 0.3385(3) 0.6336(3) 0.43298(13) 0.0540(8) Uani 1 1 d . . .
H24 H 0.2525 0.6079 0.4307 0.065 Uiso 1 1 d R . .
C25 C 0.4055(3) 0.6532(2) 0.47824(12) 0.0505(8) Uani 1 1 d . . .
C26 C 0.5226(3) 0.6901(3) 0.47989(12) 0.0554(8) Uani 1 1 d . . .
H26 H 0.5802 0.7019 0.5122 0.067 Uiso 1 1 d R . .
C27 C 0.3105(3) 0.6206(4) 0.34254(14) 0.0675(11) Uani 1 1 d . A .
C28 C 0.2936(3) 0.6365(3) 0.25259(12) 0.0516(8) Uani 1 1 d . . .
C29 C 0.3201(3) 0.7024(3) 0.21724(12) 0.0533(9) Uani 1 1 d . . .
H29 H 0.3682 0.7574 0.2268 0.064 Uiso 1 1 d R . .
C30 C 0.2743(3) 0.6871(4) 0.16823(13) 0.0666(11) Uani 1 1 d . . .
C31 C 0.2018(4) 0.6043(5) 0.15554(16) 0.0869(16) Uani 1 1 d . . .
H31A H 0.1703 0.5920 0.1218 0.104 Uiso 1 1 d R . .
C32 C 0.1757(3) 0.5406(4) 0.19054(15) 0.0769(13) Uani 1 1 d . . .
H32 H 0.1336 0.4847 0.1848 0.092 Uiso 1 1 d R . .
C33 C 0.2212(3) 0.5544(3) 0.23955(14) 0.0610(9) Uani 1 1 d . . .
H33 H 0.2013 0.5058 0.2652 0.073 Uiso 1 1 d R . .
C34 C 0.3034(4) 0.7596(4) 0.12999(14) 0.0810(14) Uani 1 1 d . . .
H34A H 0.2940 0.8308 0.1430 0.097 Uiso 1 1 d R A .
H34B H 0.2445 0.7515 0.1049 0.097 Uiso 1 1 d R . .
C35 C 0.3522(4) 0.6356(3) 0.52579(13) 0.0585(9) Uani 1 1 d . A .
O2 O 0.6391(8) 0.6284(6) 0.1328(3) 0.057(2) Uani 0.58 1 d P A 1
O4 O 0.7699(6) 0.9942(4) 0.2062(2) 0.0705(16) Uani 0.58 1 d P A 1
C1 C 0.9886(11) 0.8412(7) 0.2046(5) 0.069(3) Uani 0.58 1 d P A 1
H1A H 1.0694 0.8672 0.2044 0.083 Uiso 0.58 1 d PR A 1
H1B H 0.9323 0.8767 0.1810 0.083 Uiso 0.58 1 d PR A 1
C2 C 0.9853(6) 0.7341(6) 0.1912(3) 0.076(2) Uani 0.58 1 d P A 1
H2A H 1.0031 0.7269 0.1586 0.091 Uiso 0.58 1 d PR A 1
H2B H 1.0485 0.7010 0.2128 0.091 Uiso 0.58 1 d PR A 1
C3 C 0.8268(14) 0.5792(7) 0.1787(7) 0.096(6) Uani 0.58 1 d P A 1
H3A H 0.7769 0.5499 0.2002 0.115 Uiso 0.58 1 d PR A 1
H3B H 0.8969 0.5379 0.1781 0.115 Uiso 0.58 1 d PR A 1
C4 C 0.7531(9) 0.5815(6) 0.1295(3) 0.071(2) Uani 0.58 1 d P A 1
H4A H 0.7949 0.6156 0.1067 0.085 Uiso 0.58 1 d PR A 1
H4B H 0.7382 0.5155 0.1183 0.085 Uiso 0.58 1 d PR A 1
C5 C 0.5574(8) 0.6241(7) 0.0871(3) 0.075(2) Uani 0.58 1 d P A 1
H5A H 0.5520 0.5584 0.0746 0.089 Uiso 0.58 1 d PR A 1
H5B H 0.5881 0.6650 0.0636 0.089 Uiso 0.58 1 d PR A 1
C6 C 0.4357(15) 0.6610(11) 0.0935(4) 0.072(3) Uani 0.58 1 d P A 1
H6A H 0.3870 0.6685 0.0619 0.086 Uiso 0.58 1 d PR A 1
H6B H 0.3980 0.6110 0.1105 0.086 Uiso 0.58 1 d PR A 1
C7 C 0.4307(12) 0.8366(11) 0.0772(4) 0.084(4) Uani 0.58 1 d P A 1
H7A H 0.3489 0.8432 0.0599 0.101 Uiso 0.58 1 d PR A 1
H7B H 0.4839 0.8208 0.0540 0.101 Uiso 0.58 1 d PR A 1
C11 C 0.8952(7) 1.0261(6) 0.2230(4) 0.088(2) Uani 0.58 1 d P A 1
H11A H 0.8954 1.0935 0.2329 0.105 Uiso 0.58 1 d PR A 1
H11B H 0.9421 1.0209 0.1967 0.105 Uiso 0.58 1 d PR A 1
C12 C 0.9546(7) 0.9619(5) 0.2660(3) 0.075(2) Uani 0.58 1 d P A 1
H12A H 1.0378 0.9827 0.2759 0.090 Uiso 0.58 1 d PR A 1
H12B H 0.9112 0.9716 0.2931 0.090 Uiso 0.58 1 d PR A 1
C13 C 1.0421(6) 0.8089(6) 0.2907(3) 0.074(2) Uani 0.58 1 d P A 1
H13A H 1.1222 0.8348 0.2890 0.089 Uiso 0.58 1 d PR A 1
H13B H 1.0441 0.7399 0.2844 0.089 Uiso 0.58 1 d PR A 1
C14 C 1.0105(5) 0.8253(5) 0.3438(2) 0.0585(19) Uani 0.58 1 d PG A 1
C15 C 0.8914(7) 0.8044(5) 0.3523(3) 0.047(2) Uani 0.58 1 d PG A 1
H15A H 0.8278 0.7919 0.3255 0.056 Uiso 0.58 1 d PR A 1
C16 C 0.8653(9) 0.8020(6) 0.4001(4) 0.047(4) Uani 0.58 1 d PG A 1
C17 C 0.9583(8) 0.8203(9) 0.4394(5) 0.059(3) Uani 0.58 1 d PG A 1
H17A H 0.9405 0.8186 0.4721 0.071 Uiso 0.58 1 d PR A 1
C18 C 1.0774(8) 0.8412(9) 0.4310(4) 0.107(8) Uani 0.58 1 d PG A 1
H18A H 1.1409 0.8537 0.4578 0.128 Uiso 0.58 1 d PR A 1
C19 C 1.1035(7) 0.8437(6) 0.3831(3) 0.067(3) Uani 0.58 1 d PG A 1
H19A H 1.1848 0.8579 0.3773 0.080 Uiso 0.58 1 d PR A 1
O2A O 0.6555(14) 0.6124(9) 0.1581(7) 0.152(8) Uani 0.42 1 d P A 2
O4A O 0.7824(7) 0.9684(5) 0.1836(3) 0.0516(16) Uani 0.42 1 d P A 2
C1A C 0.9999(7) 0.7429(8) 0.2556(3) 0.063(3) Uani 0.42 1 d P A 2
H1AA H 1.0627 0.7360 0.2339 0.076 Uiso 0.42 1 d PR A 2
H1AB H 1.0406 0.7290 0.2893 0.076 Uiso 0.42 1 d PR A 2
C2A C 0.9067(9) 0.6684(7) 0.2423(3) 0.064(2) Uani 0.42 1 d P A 2
H2AA H 0.9432 0.6045 0.2458 0.077 Uiso 0.42 1 d PR A 2
H2AB H 0.8429 0.6719 0.2622 0.077 Uiso 0.42 1 d PR A 2
C3A C 0.8606(16) 0.6090(12) 0.1721(12) 0.125(10) Uani 0.42 1 d P A 2
H3AA H 0.9300 0.5678 0.1828 0.150 Uiso 0.42 1 d PR A 2
H3AB H 0.8590 0.6260 0.1385 0.150 Uiso 0.42 1 d PR A 2
C4A C 0.7551(19) 0.5666(15) 0.1819(16) 0.213(18) Uani 0.42 1 d P A 2
H4AA H 0.7529 0.4974 0.1757 0.256 Uiso 0.42 1 d PR A 2
H4AB H 0.7563 0.5769 0.2162 0.256 Uiso 0.42 1 d PR A 2
C5A C 0.604(2) 0.623(3) 0.1158(9) 0.125(13) Uani 0.42 1 d P A 2
H5AA H 0.6319 0.5800 0.0926 0.150 Uiso 0.42 1 d PR A 2
H5AB H 0.6285 0.6884 0.1087 0.150 Uiso 0.42 1 d PR A 2
C6A C 0.4611(19) 0.6297(13) 0.1095(6) 0.068(5) Uani 0.42 1 d P A 2
H6AA H 0.4241 0.6110 0.0772 0.082 Uiso 0.42 1 d PR A 2
H6AB H 0.4253 0.5902 0.1323 0.082 Uiso 0.42 1 d PR A 2
C7A C 0.4648(13) 0.8027(12) 0.0855(6) 0.061(4) Uani 0.42 1 d P A 2
H7AA H 0.4096 0.7927 0.0556 0.073 Uiso 0.42 1 d PR A 2
H7AB H 0.5457 0.7851 0.0800 0.073 Uiso 0.42 1 d PR A 2
C11A C 0.9139(9) 0.9801(8) 0.1948(3) 0.060(3) Uani 0.42 1 d P A 2
H11C H 0.9321 1.0232 0.2223 0.072 Uiso 0.42 1 d PR A 2
H11D H 0.9437 1.0097 0.1675 0.072 Uiso 0.42 1 d PR A 2
C12A C 0.9740(13) 0.8916(11) 0.2068(5) 0.064(4) Uani 0.42 1 d P A 2
H12C H 0.9433 0.8448 0.1821 0.077 Uiso 0.42 1 d PR A 2
H12D H 1.0603 0.8995 0.2064 0.077 Uiso 0.42 1 d PR A 2
C13A C 1.0210(9) 0.9041(10) 0.2945(3) 0.073(3) Uani 0.42 1 d P A 2
H13C H 1.0065 0.9729 0.2895 0.087 Uiso 0.42 1 d PR A 2
H13D H 1.1069 0.8929 0.2946 0.087 Uiso 0.42 1 d PR A 2
C14A C 0.9933(7) 0.8784(6) 0.3434(3) 0.052(2) Uani 0.42 1 d PG A 2
C15A C 0.8819(10) 0.8445(6) 0.3506(3) 0.045(3) Uani 0.42 1 d PG A 2
H15B H 0.8166 0.8430 0.3247 0.054 Uiso 0.42 1 d PR A 2
C16A C 0.8651(12) 0.8126(10) 0.3955(5) 0.048(5) Uani 0.42 1 d PG A 2
C17A C 0.9597(12) 0.8146(13) 0.4331(6) 0.092(9) Uani 0.42 1 d PG A 2
H17B H 0.9481 0.7926 0.4641 0.110 Uiso 0.42 1 d PR A 2
C18A C 1.0712(12) 0.8486(11) 0.4259(5) 0.058(5) Uani 0.42 1 d PG A 2
H18B H 1.1365 0.8500 0.4519 0.070 Uiso 0.42 1 d PR A 2
C19A C 1.0879(10) 0.8805(7) 0.3810(4) 0.067(4) Uani 0.42 1 d PG A 2
H19B H 1.1649 0.9039 0.3760 0.080 Uiso 0.42 1 d PR A 2
C36 C 0.4435(6) 0.5780(4) 0.56222(19) 0.0659(13) Uani 0.80 1 d P A 1
H36A H 0.4226 0.5098 0.5603 0.079 Uiso 0.80 1 d PR A 1
H36B H 0.5247 0.5868 0.5545 0.079 Uiso 0.80 1 d PR A 1
H36C H 0.4407 0.6015 0.5947 0.079 Uiso 0.80 1 d PR A 1
C37 C 0.2305(6) 0.5804(5) 0.5184(2) 0.0823(17) Uani 0.80 1 d P A 1
H37A H 0.1818 0.6038 0.4889 0.099 Uiso 0.80 1 d PR A 1
H37B H 0.2443 0.5114 0.5156 0.099 Uiso 0.80 1 d PR A 1
H37C H 0.1882 0.5925 0.5455 0.099 Uiso 0.80 1 d PR A 1
C38 C 0.3307(6) 0.7353(4) 0.5500(2) 0.0722(14) Uani 0.80 1 d P A 1
H38A H 0.2581 0.7660 0.5331 0.087 Uiso 0.80 1 d PR A 1
H38B H 0.3214 0.7245 0.5834 0.087 Uiso 0.80 1 d PR A 1
H38C H 0.4002 0.7769 0.5486 0.087 Uiso 0.80 1 d PR A 1
C36A C 0.468(3) 0.640(2) 0.5694(6) 0.101(10) Uani 0.20 1 d P A 2
H36D H 0.5034 0.7041 0.5752 0.121 Uiso 0.20 1 d PR A 2
H36E H 0.4445 0.6154 0.5990 0.121 Uiso 0.20 1 d PR A 2
H36F H 0.5279 0.5969 0.5590 0.121 Uiso 0.20 1 d PR A 2
C37A C 0.305(3) 0.5274(14) 0.5196(8) 0.079(7) Uani 0.20 1 d P A 2
H37D H 0.2342 0.5296 0.4948 0.095 Uiso 0.20 1 d PR A 2
H37E H 0.3655 0.4848 0.5094 0.095 Uiso 0.20 1 d PR A 2
H37F H 0.2821 0.5033 0.5494 0.095 Uiso 0.20 1 d PR A 2
C38A C 0.256(3) 0.7078(18) 0.5248(8) 0.073(6) Uani 0.20 1 d P A 2
H38D H 0.1898 0.7026 0.4981 0.088 Uiso 0.20 1 d PR A 2
H38E H 0.2240 0.7074 0.5550 0.088 Uiso 0.20 1 d PR A 2
H38F H 0.2998 0.7678 0.5220 0.088 Uiso 0.20 1 d PR A 2
O5 O 0.7604(9) 0.7511(7) 0.4851(3) 0.078(3) Uani 0.55 1 d P A 1
O5A O 0.7872(11) 0.6996(8) 0.4772(4) 0.086(4) Uani 0.45 1 d P A 2
O6 O 0.2103(5) 0.5880(5) 0.3406(2) 0.0686(15) Uani 0.63 1 d P A 1
O6A O 0.2471(11) 0.5297(10) 0.3443(4) 0.092(4) Uani 0.37 1 d P A 2
O1S O 0.6276(4) 0.9776(4) 0.49469(18) 0.1412(17) Uani 1 1 d . . .
C1S C 0.5246(4) 0.9828(4) 0.45069(16) 0.0818(13) Uani 1 1 d . . .
H1SA H 0.5203 1.0498 0.4369 0.098 Uiso 1 1 d R . .
H1SB H 0.5447 0.9373 0.4253 0.098 Uiso 1 1 d R . .
C2S C 0.5954(5) 1.0444(4) 0.53620(17) 0.0610(13) Uani 0.72 1 d P . 1
H2SA H 0.6595 1.0368 0.5652 0.073 Uiso 0.72 1 d PR . 1
H2SB H 0.5942 1.1138 0.5259 0.073 Uiso 0.72 1 d PR . 1
C2SA C 0.5753(17) 0.9580(12) 0.5398(4) 0.078(5) Uani 0.28 1 d P . 2
H2SC H 0.5501 0.8884 0.5386 0.094 Uiso 0.28 1 d PR . 2
H2SD H 0.6428 0.9655 0.5675 0.094 Uiso 0.28 1 d PR . 2

loop_
_atom_site_aniso_label
_atom_site_aniso_U_11
_atom_site_aniso_U_22
_atom_site_aniso_U_33
_atom_site_aniso_U_23
_atom_site_aniso_U_13
_atom_site_aniso_U_12
K1 0.0589(5) 0.0510(5) 0.0938(7) 0.0045(4) 0.0315(4) 0.0141(3)
N1 0.0391(14) 0.079(2) 0.0499(15) -0.0059(14) 0.0109(12) -0.0098(13)
N2 0.066(2) 0.118(3) 0.0573(19) -0.029(2) 0.0236(16) -0.023(2)
N3 0.0444(14) 0.0499(15) 0.0418(13) 0.0049(11) 0.0019(11) -0.0087(11)
N4 0.0417(14) 0.0662(18) 0.0486(15) -0.0109(13) -0.0010(12) 0.0011(13)
N31 0.0519(15) 0.0336(13) 0.0418(14) -0.0055(11) 0.0060(11) 0.0004(11)
O31 0.0559(15) 0.081(2) 0.087(2) 0.0194(16) 0.0040(14) 0.0003(15)
O32 0.0856(19) 0.0614(16) 0.0685(17) 0.0067(13) 0.0050(14) 0.0179(14)
O33 0.089(3) 0.065(2) 0.058(2) 0.0100(19) 0.013(2) 0.021(2)
O33A 0.128(11) 0.066(7) 0.112(9) 0.004(6) 0.012(8) 0.017(7)
O1 0.0607(17) 0.088(2) 0.107(3) -0.0129(19) 0.0165(16) 0.0172(15)
O3 0.0679(17) 0.0675(17) 0.0765(18) -0.0037(14) 0.0100(14) 0.0194(13)
C8 0.080(3) 0.123(5) 0.078(3) 0.019(3) 0.007(3) 0.004(3)
C9 0.073(3) 0.050(2) 0.114(4) 0.013(2) 0.021(2) 0.0212(19)
C10 0.090(3) 0.054(2) 0.138(4) 0.022(3) 0.024(3) 0.010(2)
C20 0.064(2) 0.091(3) 0.0431(19) 0.0099(18) -0.0018(16) -0.031(2)
C21 0.0543(19) 0.0521(18) 0.0445(17) 0.0071(14) 0.0047(14) -0.0132(15)
C22 0.0432(16) 0.0443(16) 0.0452(16) 0.0050(13) 0.0092(13) -0.0008(13)
C23 0.0409(16) 0.061(2) 0.0506(18) -0.0035(15) 0.0102(14) 0.0020(14)
C24 0.0483(18) 0.061(2) 0.057(2) -0.0026(16) 0.0203(15) -0.0004(15)
C25 0.061(2) 0.0456(17) 0.0474(18) 0.0035(14) 0.0167(15) 0.0012(15)
C26 0.063(2) 0.058(2) 0.0443(17) 0.0054(15) 0.0065(15) -0.0121(16)
C27 0.0373(18) 0.112(3) 0.055(2) -0.014(2) 0.0156(15) -0.0113(19)
C28 0.0268(14) 0.075(2) 0.0512(18) -0.0179(17) 0.0012(13) 0.0080(14)
C29 0.0266(14) 0.082(2) 0.0505(18) -0.0188(17) 0.0025(13) 0.0033(15)
C30 0.0306(16) 0.118(3) 0.0503(19) -0.016(2) 0.0022(14) -0.0026(18)
C31 0.047(2) 0.153(5) 0.058(2) -0.039(3) 0.0001(18) -0.023(3)
C32 0.0428(19) 0.115(4) 0.071(3) -0.032(3) 0.0017(18) -0.020(2)
C33 0.0326(16) 0.082(3) 0.067(2) -0.0192(19) 0.0052(15) 0.0015(16)
C34 0.051(2) 0.141(4) 0.047(2) -0.014(2) -0.0037(16) -0.003(2)
C35 0.072(2) 0.055(2) 0.054(2) 0.0022(16) 0.0264(17) -0.0003(17)
O2 0.049(5) 0.074(5) 0.051(5) -0.003(4) 0.019(5) 0.012(4)
O4 0.084(4) 0.047(3) 0.078(4) 0.005(3) 0.003(3) 0.018(3)
C1 0.053(4) 0.080(7) 0.079(6) 0.005(6) 0.024(4) -0.003(6)
C2 0.052(4) 0.090(5) 0.085(5) -0.006(4) 0.012(3) 0.010(4)
C3 0.083(10) 0.021(5) 0.204(14) 0.015(7) 0.087(11) 0.005(6)
C4 0.081(6) 0.044(4) 0.101(6) -0.022(4) 0.054(5) -0.004(3)
C5 0.074(5) 0.089(6) 0.068(5) -0.038(4) 0.031(4) -0.031(4)
C6 0.078(6) 0.094(10) 0.047(6) -0.018(5) 0.020(5) -0.021(7)
C7 0.083(9) 0.122(12) 0.044(5) 0.019(6) -0.005(5) 0.000(7)
C11 0.071(5) 0.070(5) 0.122(7) 0.023(5) 0.013(5) -0.011(4)
C12 0.052(4) 0.061(4) 0.116(6) -0.006(4) 0.025(4) -0.018(3)
C13 0.044(3) 0.072(5) 0.106(6) 0.008(4) 0.011(4) -0.001(3)
C14 0.044(3) 0.066(5) 0.061(4) 0.018(4) -0.004(3) 0.001(4)
C15 0.039(3) 0.046(5) 0.051(4) 0.011(4) -0.006(3) -0.005(4)
C16 0.057(8) 0.046(6) 0.037(6) 0.014(5) 0.004(5) -0.010(5)
C17 0.040(6) 0.088(10) 0.042(4) 0.015(5) -0.013(4) -0.031(6)
C18 0.061(10) 0.162(17) 0.086(11) 0.038(10) -0.023(8) -0.034(10)
C19 0.043(4) 0.083(7) 0.067(5) 0.015(4) -0.015(3) -0.012(5)
O2A 0.102(9) 0.058(6) 0.251(18) 0.002(9) -0.110(12) -0.010(5)
O4A 0.057(4) 0.043(4) 0.058(4) -0.002(3) 0.019(3) -0.009(3)
C1A 0.036(4) 0.119(8) 0.035(4) -0.010(4) 0.005(3) 0.040(5)
C2A 0.071(6) 0.063(5) 0.062(5) 0.009(4) 0.022(5) 0.029(5)
C3A 0.053(8) 0.044(10) 0.28(3) -0.028(13) 0.019(12) -0.019(7)
C4A 0.082(13) 0.069(11) 0.47(6) -0.01(2) -0.02(2) -0.001(10)
C5A 0.094(17) 0.19(3) 0.084(17) 0.069(16) 0.005(11) 0.084(16)
C6A 0.097(13) 0.061(9) 0.055(10) -0.019(6) 0.043(9) -0.028(8)
C7A 0.048(6) 0.082(9) 0.048(8) -0.004(6) -0.007(5) 0.021(5)
C11A 0.065(5) 0.077(7) 0.044(4) -0.031(5) 0.026(4) -0.035(5)
C12A 0.052(7) 0.097(11) 0.048(5) -0.011(8) 0.023(5) -0.026(8)
C13A 0.058(5) 0.119(9) 0.041(4) 0.005(5) 0.006(4) -0.054(6)
C14A 0.051(5) 0.058(6) 0.048(5) -0.001(5) 0.009(4) -0.021(5)
C15A 0.052(6) 0.047(7) 0.038(5) -0.001(4) 0.010(4) -0.022(5)
C16A 0.034(9) 0.045(7) 0.058(11) -0.003(7) -0.009(7) -0.007(6)
C17A 0.12(2) 0.101(19) 0.055(10) 0.007(10) 0.009(12) -0.032(14)
C18A 0.043(9) 0.083(10) 0.041(7) 0.009(6) -0.017(6) -0.029(7)
C19A 0.034(5) 0.080(10) 0.087(9) 0.003(6) 0.014(5) -0.011(6)
C36 0.086(4) 0.063(3) 0.055(3) 0.010(3) 0.032(3) 0.003(3)
C37 0.086(4) 0.107(5) 0.063(3) -0.007(3) 0.040(3) -0.029(4)
C38 0.096(4) 0.067(3) 0.061(3) 0.005(3) 0.033(3) 0.012(3)
C36A 0.18(3) 0.11(2) 0.017(8) -0.003(11) 0.042(12) -0.05(2)
C37A 0.14(2) 0.050(11) 0.065(12) 0.000(9) 0.078(15) -0.008(12)
C38A 0.096(17) 0.078(14) 0.056(12) 0.000(11) 0.045(12) 0.024(13)
O5 0.060(4) 0.133(8) 0.042(3) -0.001(5) 0.004(2) -0.027(5)
O5A 0.079(7) 0.116(8) 0.053(6) 0.036(6) -0.019(5) -0.047(6)
O6 0.036(2) 0.107(5) 0.065(3) -0.006(3) 0.0139(19) -0.021(3)
O6A 0.086(8) 0.118(9) 0.077(6) -0.030(7) 0.034(6) -0.062(7)
O1S 0.109(3) 0.185(5) 0.126(4) 0.013(3) 0.006(3) -0.007(3)
C1S 0.081(3) 0.094(3) 0.066(3) 0.006(2) -0.002(2) -0.005(3)
C2S 0.066(3) 0.066(3) 0.044(3) 0.010(2) -0.014(2) -0.024(3)
C2SA 0.129(14) 0.068(9) 0.028(6) 0.017(6) -0.019(7) 0.015(9)

loop_
_atom_type_symbol
_atom_type_description
_atom_type_scat_dispersion_real
_atom_type_scat_dispersion_imag
_atom_type_scat_source
C C 0.0033 0.0016 'International Tables Vol C Tables 4.2.6.8 and 6.1.1.4'
H H 0.0000 0.0000 'International Tables Vol C Tables 4.2.6.8 and 6.1.1.4'
N N 0.0061 0.0033 'International Tables Vol C Tables 4.2.6.8 and 6.1.1.4'
O O 0.0106 0.0060 'International Tables Vol C Tables 4.2.6.8 and 6.1.1.4'
K K 0.2009 0.2494 'International Tables Vol C Tables 4.2.6.8 and 6.1.1.4'

loop_
_geom_angle_atom_site_label_1
_geom_angle_atom_site_label_2
_geom_angle_atom_site_label_3
_geom_angle
_geom_angle_site_symmetry_1
_geom_angle_site_symmetry_3
O3 K1 O2A 116.1(4) . .
O3 K1 O4A 57.40(17) . .
O2A K1 O4A 137.6(5) . .
O3 K1 O1 127.40(10) . .
O2A K1 O1 55.8(3) . .
O4A K1 O1 93.07(17) . .
O3 K1 O32 84.65(8) . .
O2A K1 O32 134.2(5) . .
O4A K1 O32 88.27(16) . .
O1 K1 O32 141.81(10) . .
O3 K1 O31 129.67(9) . .
O2A K1 O31 100.6(5) . .
O4A K1 O31 114.57(16) . .
O1 K1 O31 101.22(10) . .
O32 K1 O31 45.25(9) . .
O3 K1 O2 101.39(19) . .
O2A K1 O2 14.8(3) . .
O4A K1 O2 129.0(2) . .
O1 K1 O2 62.09(19) . .
O32 K1 O2 139.34(17) . .
O31 K1 O2 113.65(17) . .
O3 K1 O4 62.41(13) . .
O2A K1 O4 150.9(5) . .
O4A K1 O4 14.57(14) . .
O1 K1 O4 100.35(14) . .
O32 K1 O4 74.72(15) . .
O31 K1 O4 100.56(15) . .
O2 K1 O4 143.6(2) . .
O3 K1 N2 62.96(11) . .
O2A K1 N2 66.0(3) . .
O4A K1 N2 119.89(18) . .
O1 K1 N2 118.26(11) . .
O32 K1 N2 93.38(9) . .
O31 K1 N2 108.01(9) . .
O2 K1 N2 56.5(2) . .
O4 K1 N2 124.84(14) . .
O3 K1 N31 109.73(8) . .
O2A K1 N31 119.0(5) . .
O4A K1 N31 100.53(15) . .
O1 K1 N31 118.54(9) . .
O32 K1 N31 25.11(7) . .
O31 K1 N31 20.66(7) . .
O2 K1 N31 130.29(15) . .
O4 K1 N31 85.97(14) . .
N2 K1 N31 105.56(8) . .
O3 K1 C5A 94.1(4) . .
O2A K1 C5A 22.1(5) . .
O4A K1 C5A 128.1(5) . .
O1 K1 C5A 69.8(4) . .
O32 K1 C5A 135.3(5) . .
O31 K1 C5A 116.7(5) . .
O2 K1 C5A 8.4(4) . .
O4 K1 C5A 142.5(5) . .
N2 K1 C5A 48.5(4) . .
N31 K1 C5A 131.0(5) . .
O3 K1 C4A 133.2(7) . .
O2A K1 C4A 22.3(5) . .
O4A K1 C4A 128.0(5) . .
O1 K1 C4A 36.5(4) . .
O32 K1 C4A 136.2(7) . .
O31 K1 C4A 92.8(7) . .
O2 K1 C4A 34.5(6) . .
O4 K1 C4A 136.8(4) . .
N2 K1 C4A 88.3(4) . .
N31 K1 C4A 113.4(7) . .
C5A K1 C4A 42.8(7) . .
C13A N1 C13 55.4(6) . .
C13A N1 C12A 114.6(7) . .
C13 N1 C12A 128.9(7) . .
C13A N1 C1 128.5(6) . .
C13 N1 C1 112.3(6) . .
C12A N1 C1 28.3(5) . .
C13A N1 C12 50.8(6) . .
C13 N1 C12 106.2(5) . .
C12A N1 C12 82.0(7) . .
C1 N1 C12 109.5(5) . .
C13A N1 C1A 108.3(7) . .
C13 N1 C1A 53.0(4) . .
C12A N1 C1A 106.8(7) . .
C1 N1 C1A 78.7(5) . .
C12 N1 C1A 158.5(5) . .
C7A N2 C6 96.4(9) . .
C7A N2 C34 120.6(6) . .
C6 N2 C34 109.5(7) . .
C7A N2 C7 19.4(8) . .
C6 N2 C7 106.9(7) . .
C34 N2 C7 101.3(6) . .
C7A N2 C6A 111.4(9) . .
C6 N2 C6A 21.6(7) . .
C34 N2 C6A 111.3(8) . .
C7 N2 C6A 125.6(8) . .
C7A N2 K1 91.4(7) . .
C6 N2 K1 114.5(7) . .
C34 N2 K1 121.1(2) . .
C7 N2 K1 101.2(5) . .
C6A N2 K1 97.6(7) . .
C20 N3 C16 125.6(4) . .
C20 N3 C16A 131.9(5) . .
C16 N3 C16A 7.2(7) . .
C27 N4 C28 128.1(3) . .
O31 N31 O33 121.5(3) . .
O31 N31 O32 120.8(3) . .
O33 N31 O32 116.8(3) . .
O31 N31 O33A 118.3(5) . .
O33 N31 O33A 57.7(5) . .
O32 N31 O33A 100.0(5) . .
O31 N31 K1 62.4(2) . .
O33 N31 K1 155.2(3) . .
O32 N31 K1 60.66(16) . .
O33A N31 K1 145.3(6) . .
N31 O31 K1 97.0(2) . .
N31 O32 K1 94.23(18) . .
C3A O1 C2A 109.3(15) . .
C3A O1 C2 107.2(10) . .
C2A O1 C2 87.0(6) . .
C3A O1 C3 20.8(13) . .
C2A O1 C3 98.9(8) . .
C2 O1 C3 125.9(5) . .
C3A O1 K1 121.7(9) . .
C2A O1 K1 106.3(4) . .
C2 O1 K1 119.3(4) . .
C3 O1 K1 110.4(6) . .
C8 O3 C9 113.7(4) . .
C8 O3 K1 118.9(3) . .
C9 O3 K1 110.5(2) . .
C7 C8 O3 119.6(7) . .
C7 C8 C7A 19.1(6) . .
O3 C8 C7A 100.9(5) . .
O3 C9 C10 109.9(3) . .
O3 C9 K1 47.09(18) . .
C10 C9 K1 86.7(2) . .
O4A C10 O4 30.0(3) . .
O4A C10 C9 107.4(4) . .
O4 C10 C9 106.9(4) . .
O5 C20 O5A 36.6(5) . .
O5 C20 N3 122.1(5) . .
O5A C20 N3 117.7(6) . .
O5 C20 C21 118.5(5) . .
O5A C20 C21 119.7(6) . .
N3 C20 C21 117.3(3) . .
C22 C21 C26 119.9(3) . .
C22 C21 C20 122.6(3) . .
C26 C21 C20 117.5(3) . .
C21 C22 C23 119.6(3) . .
C22 C23 C24 119.4(3) . .
C22 C23 C27 122.9(3) . .
C24 C23 C27 117.6(3) . .
C25 C24 C23 121.6(3) . .
C24 C25 C26 117.9(3) . .
C24 C25 C35 121.7(3) . .
C26 C25 C35 120.4(3) . .
C25 C26 C21 121.7(3) . .
O6 C27 N4 118.9(4) . .
O6 C27 O6A 38.6(5) . .
N4 C27 O6A 123.2(5) . .
O6 C27 C23 122.5(4) . .
N4 C27 C23 116.6(3) . .
O6A C27 C23 114.0(6) . .
C33 C28 C29 120.8(3) . .
C33 C28 N4 122.2(3) . .
C29 C28 N4 117.0(3) . .
C30 C29 C28 120.3(3) . .
C29 C30 C31 118.4(4) . .
C29 C30 C34 119.9(4) . .
C31 C30 C34 121.7(4) . .
C32 C31 C30 120.7(4) . .
C31 C32 C33 121.7(4) . .
C32 C33 C28 118.1(4) . .
N2 C34 C30 113.4(4) . .
C38A C35 C37 72.9(12) . .
C38A C35 C36 140.3(10) . .
C37 C35 C36 108.2(4) . .
C38A C35 C25 104.6(8) . .
C37 C35 C25 113.9(3) . .
C36 C35 C25 110.2(3) . .
C38A C35 C38 41.3(11) . .
C37 C35 C38 107.5(4) . .
C36 C35 C38 107.1(4) . .
C25 C35 C38 109.6(3) . .
C38A C35 C37A 114.3(16) . .
C37 C35 C37A 41.4(10) . .
C36 C35 C37A 76.2(12) . .
C25 C35 C37A 102.6(7) . .
C38 C35 C37A 143.5(8) . .
C38A C35 C36A 118.8(16) . .
C37 C35 C36A 134.2(9) . .
C36 C35 C36A 33.1(11) . .
C25 C35 C36A 105.7(8) . .
C38 C35 C36A 78.5(12) . .
C37A C35 C36A 109.1(16) . .
C4 O2 C5 111.4(7) . .
C4 O2 K1 114.8(6) . .
C5 O2 K1 121.8(6) . .
C11 O4 C10 106.1(6) . .
C11 O4 K1 132.3(5) . .
C10 O4 K1 108.8(4) . .
N1 C1 C2 109.8(8) . .
C1 C2 O1 113.6(6) . .
C4 C3 O1 108.9(8) . .
O2 C4 C3 108.5(7) . .
O2 C5 C6 109.8(7) . .
N2 C6 C5 118.9(11) . .
C8 C7 N2 113.2(8) . .
O4 C11 C12 110.3(6) . .
N1 C12 C11 113.2(7) . .
N1 C13 C14 113.0(5) . .
C15 C14 C19 120.0 . .
C15 C14 C13 118.4(5) . .
C19 C14 C13 120.7(5) . .
C14 C15 C16 120.0 . .
N3 C16 C15 114.6(6) . .
N3 C16 C17 125.4(6) . .
C15 C16 C17 120.0 . .
C18 C17 C16 120.0 . .
C17 C18 C19 120.0 . .
C14 C19 C18 120.0 . .
C5A O2A C4A 138(3) . .
C5A O2A K1 102(2) . .
C4A O2A K1 107.5(13) . .
C10 O4A C11A 111.6(7) . .
C10 O4A K1 122.9(4) . .
C11A O4A K1 125.3(6) . .
C2A C1A N1 117.0(6) . .
O1 C2A C1A 105.1(7) . .
O1 C2A K1 51.1(3) . .
C1A C2A K1 103.5(5) . .
O1 C3A C4A 102(2) . .
O1 C3A K1 41.3(7) . .
C4A C3A K1 72.4(12) . .
O2A C4A C3A 111(3) . .
O2A C4A K1 50.2(10) . .
C3A C4A K1 85.0(12) . .
O2A C5A C6A 115(2) . .
O2A C5A K1 56.3(17) . .
C6A C5A K1 96.5(16) . .
C5A C6A N2 106.0(17) . .
N2 C7A C8 114.0(11) . .
N2 C7A K1 66.4(6) . .
C8 C7A K1 82.9(6) . .
C12A C11A O4A 112.4(8) . .
C11A C12A N1 113.4(9) . .
N1 C13A C14A 117.7(6) . .
C15A C14A C19A 120.0 . .
C15A C14A C13A 122.5(6) . .
C19A C14A C13A 117.2(6) . .
C14A C15A C16A 120.0 . .
C17A C16A C15A 120.0 . .
C17A C16A N3 119.8(7) . .
C15A C16A N3 120.2(7) . .
C16A C17A C18A 120.0 . .
C17A C18A C19A 120.0 . .
C14A C19A C18A 120.0 . .
C2SA O1S C1S 110.0(7) . .
C2SA O1S C2S 46.8(7) . .
C1S O1S C2S 109.6(4) . .
C2SA C1S C2S 49.2(7) 3_676 3_676
C2SA C1S O1S 112.2(7) 3_676 .
C2S C1S O1S 112.0(4) 3_676 .
C1S C2S O1S 110.6(4) 3_676 .
C1S C2SA O1S 117.9(9) 3_676 .

loop_
_geom_bond_atom_site_label_1
_geom_bond_atom_site_label_2
_geom_bond_distance
_geom_bond_site_symmetry_2
K1 O3 2.701(3) .
K1 O2A 2.721(14) .
K1 O4A 2.729(7) .
K1 O1 2.742(3) .
K1 O32 2.755(3) .
K1 O31 2.813(3) .
K1 O2 2.851(7) .
K1 O4 2.944(6) .
K1 N2 3.098(4) .
K1 N31 3.152(3) .
K1 C5A 3.20(3) .
K1 C4A 3.38(2) .
N1 C13A 1.428(9) .
N1 C13 1.431(8) .
N1 C12A 1.441(14) .
N1 C1 1.471(12) .
N1 C12 1.519(8) .
N1 C1A 1.591(10) .
N2 C7A 1.279(17) .
N2 C6 1.378(16) .
N2 C34 1.473(5) .
N2 C7 1.653(13) .
N2 C6A 1.685(19) .
N3 C20 1.352(4) .
N3 C16 1.398(10) .
N3 C16A 1.469(14) .
N4 C27 1.346(5) .
N4 C28 1.415(4) .
N31 O31 1.121(4) .
N31 O33 1.230(5) .
N31 O32 1.341(4) .
N31 O33A 1.501(15) .
O1 C3A 1.21(2) .
O1 C2A 1.358(9) .
O1 C2 1.521(8) .
O1 C3 1.548(13) .
O3 C8 1.401(6) .
O3 C9 1.408(5) .
C8 C7 1.355(16) .
C8 C7A 1.710(17) .
C9 C10 1.523(7) .
C10 O4A 1.415(9) .
C10 O4 1.476(8) .
C20 O5 1.234(10) .
C20 O5A 1.321(12) .
C20 C21 1.498(5) .
C21 C22 1.384(5) .
C21 C26 1.398(5) .
C22 C23 1.385(4) .
C23 C24 1.409(5) .
C23 C27 1.497(5) .
C24 C25 1.381(5) .
C25 C26 1.382(5) .
C25 C35 1.543(5) .
C27 O6 1.185(6) .
C27 O6A 1.430(11) .
C28 C33 1.392(5) .
C28 C29 1.395(5) .
C29 C30 1.391(5) .
C30 C31 1.398(7) .
C30 C34 1.521(7) .
C31 C32 1.367(7) .
C32 C33 1.387(5) .
C35 C38A 1.45(2) .
C35 C37 1.526(7) .
C35 C36 1.529(7) .
C35 C38 1.553(7) .
C35 C37A 1.57(2) .
C35 C36A 1.62(3) .
O2 C4 1.427(13) .
O2 C5 1.438(11) .
O4 C11 1.457(10) .
C1 C2 1.508(13) .
C3 C4 1.48(2) .
C5 C6 1.471(19) .
C11 C12 1.542(12) .
C13 C14 1.582(11) .
C14 C15 1.400(7) .
C14 C19 1.400(7) .
C15 C16 1.400(7) .
C16 C17 1.400(7) .
C17 C18 1.400(7) .
C18 C19 1.400(7) .
O2A C5A 1.23(2) .
O2A C4A 1.35(2) .
O4A C11A 1.445(11) .
C1A C2A 1.453(15) .
C3A C4A 1.36(3) .
C5A C6A 1.56(3) .
C11A C12A 1.394(18) .
C13A C14A 1.478(11) .
C14A C15A 1.358(9) .
C14A C19A 1.358(9) .
C15A C16A 1.358(9) .
C16A C17A 1.358(9) .
C17A C18A 1.358(9) .
C18A C19A 1.358(9) .
O1S C2SA 1.480(16) .
O1S C1S 1.536(6) .
O1S C2S 1.553(8) .
C1S C2SA 1.424(18) 3_676
C1S C2S 1.474(7) 3_676
C2S C1S 1.474(7) 3_676
C2SA C1S 1.424(18) 3_676
